data_7226673
loop_
_publ_author_name
'Saikia, Basanta'
'Khatioda, Rajiv'
'Bora, Pranita'
'Sarma, Bipul'

_publ_section_title
;
 Pyridine N-oxides as coformers in the development of drug cocrystals
;
_journal_issue 43
_journal_name_full CrystEngComm
_journal_page_first 8454
_journal_paper_doi 10.1039/C6CE01838F
_journal_volume 18
_journal_year 2016
_chemical_formula_sum 'C15 H14 N O5'
_chemical_formula_weight 288.27
_chemical_name_systematic
; 
 ? 
;
_space_group_IT_number 14
_symmetry_cell_setting monoclinic
_symmetry_space_group_name_Hall '-P 2ybc'
_symmetry_space_group_name_H-M 'P 1 21/c 1'
_atom_sites_solution_hydrogens geom
_atom_sites_solution_primary direct
_atom_sites_solution_secondary difmap
_audit_creation_method SHELXL-97
_audit_update_record
;
2016-09-26 deposited with the CCDC.
2016-09-29 downloaded from the CCDC.
;
_cell_angle_alpha 90.00
_cell_angle_beta 101.789(2)
_cell_angle_gamma 90.00
_cell_formula_units_Z 4
_cell_length_a 10.1347(4)
_cell_length_b 10.8799(5)
_cell_length_c 12.0819(5)
_cell_measurement_reflns_used 1840
_cell_measurement_temperature 296(2)
_cell_measurement_theta_max 28.36
_cell_measurement_theta_min 2.54
_cell_volume 1304.10(10)
_computing_cell_refinement 'Bruker SAINT'
_computing_data_collection 'Bruker APEX2'
_computing_data_reduction 'Bruker SAINT'
_computing_molecular_graphics 'Bruker SHELXTL'
_computing_publication_material 'Bruker SHELXTL'
_computing_structure_refinement 'SHELXL-2014 (Sheldrick 2014)'
_computing_structure_solution 'SHELXS-97 (Sheldrick 2008)'
_diffrn_ambient_temperature 296(2)
_diffrn_measured_fraction_theta_full 0.985
_diffrn_measured_fraction_theta_max 0.985
_diffrn_measurement_device_type 'Bruker APEX-II CCD'
_diffrn_measurement_method '\f and \w scans'
_diffrn_radiation_monochromator graphite
_diffrn_radiation_source 'fine-focus sealed tube'
_diffrn_radiation_type MoK\a
_diffrn_radiation_wavelength 0.71073
_diffrn_reflns_av_R_equivalents 0.0766
_diffrn_reflns_av_sigmaI/netI 0.0860
_diffrn_reflns_limit_h_max 13
_diffrn_reflns_limit_h_min -13
_diffrn_reflns_limit_k_max 12
_diffrn_reflns_limit_k_min -14
_diffrn_reflns_limit_l_max 11
_diffrn_reflns_limit_l_min -16
_diffrn_reflns_number 12426
_diffrn_reflns_theta_full 28.73
_diffrn_reflns_theta_max 28.73
_diffrn_reflns_theta_min 2.05
_exptl_absorpt_coefficient_mu 0.111
_exptl_absorpt_correction_T_max 0.979
_exptl_absorpt_correction_T_min 0.963
_exptl_absorpt_correction_type multi-scan
_exptl_absorpt_process_details SADABS
_exptl_crystal_colour green
_exptl_crystal_density_diffrn 1.468
_exptl_crystal_density_method 'not measured'
_exptl_crystal_description BLOCK
_exptl_crystal_F_000 604
_exptl_crystal_recrystallization_method 'Re-crystallisation from solvent: Methanol'
_exptl_crystal_size_max 0.39
_exptl_crystal_size_mid 0.28
_exptl_crystal_size_min 0.19
_refine_diff_density_max 0.317
_refine_diff_density_min -0.427
_refine_diff_density_rms 0.101
_refine_ls_extinction_method none
_refine_ls_goodness_of_fit_ref 0.804
_refine_ls_hydrogen_treatment mixed
_refine_ls_matrix_type full
_refine_ls_number_parameters 199
_refine_ls_number_reflns 3330
_refine_ls_number_restraints 0
_refine_ls_restrained_S_all 0.804
_refine_ls_R_factor_all 0.0899
_refine_ls_R_factor_gt 0.0527
_refine_ls_shift/su_max 0.000
_refine_ls_shift/su_mean 0.000
_refine_ls_structure_factor_coef Fsqd
_refine_ls_weighting_details 'calc w=1/[\s^2^(Fo^2^)+(0.1000P)^2^+0.8447P] where P=(Fo^2^+2Fc^2^)/3'
_refine_ls_weighting_scheme calc
_refine_ls_wR_factor_gt 0.1347
_refine_ls_wR_factor_ref 0.1603
_reflns_number_gt 2223
_reflns_number_total 3330
_reflns_threshold_expression >2sigma(I)
_cod_data_source_file c6ce01838f2.cif
_cod_data_source_block bs_bpf_3_0m
_cod_depositor_comments
;
The following automatic conversions were performed:

'_symmetry_cell_setting' value 'Monoclinic' changed to 'monoclinic'
according to
/usr/data/users/saulius/crontab/automatic-downloads/rss-feeds/RSC/lib/dictionaries/cif_core.dic
dictionary named 'cif_core.dic' version 2.4.2 from 2011-04-26.

Automatic conversion script
Id: cif_fix_values 4268 2015-11-12 08:31:59Z antanas 

 Adding full bibliography for 7226673--7226678.cif.
;
_cod_original_cell_volume 1304.11(10)
_cod_original_sg_symbol_H-M P2(1)/c
_cod_database_code 7226673

loop_
_symmetry_equiv_pos_as_xyz
'x, y, z'
'-x, y+1/2, -z+1/2'
'-x, -y, -z'
'x, -y-1/2, z-1/2'

loop_
_atom_site_label
_atom_site_type_symbol
_atom_site_fract_x
_atom_site_fract_y
_atom_site_fract_z
_atom_site_U_iso_or_equiv
_atom_site_adp_type
_atom_site_occupancy
_atom_site_symmetry_multiplicity
_atom_site_calc_flag
_atom_site_refinement_flags
N1 N 0.34786(14) 0.99038(16) 0.12071(14) 0.0208(4) Uani 1 1 d .
C3 C 0.07338(16) 0.99893(17) 0.02478(15) 0.0168(4) Uani 1 1 d .
C5 C 0.26218(18) 1.04575(19) 0.17588(17) 0.0228(4) Uani 1 1 d .
H5 H 0.2949 1.0809 0.2463 0.027 Uiso 1 1 calc R
C4 C 0.12586(18) 1.05124(19) 0.12944(17) 0.0213(4) Uani 1 1 d .
H4 H 0.0683 1.0906 0.1689 0.026 Uiso 1 1 calc R
C2 C 0.16618(18) 0.94432(19) -0.03060(17) 0.0235(4) Uani 1 1 d .
H2 H 0.1360 0.9090 -0.1013 0.028 Uiso 1 1 calc R
C1 C 0.30185(19) 0.9416(2) 0.01728(17) 0.0254(5) Uani 1 1 d .
H1 H 0.3620 0.9059 -0.0219 0.031 Uiso 1 1 calc R
O4 O -0.15380(14) 0.40367(15) 0.09813(12) 0.0270(4) Uani 1 1 d .
O3 O -0.23696(12) 0.25506(14) 0.24594(12) 0.0265(4) Uani 1 1 d .
C12 C -0.00404(17) 0.22630(18) 0.35106(16) 0.0186(4) Uani 1 1 d .
H12 H -0.0299 0.1749 0.4043 0.022 Uiso 1 1 calc R
C7 C -0.10074(17) 0.27459(18) 0.26374(16) 0.0190(4) Uani 1 1 d .
C8 C -0.06240(17) 0.35321(19) 0.18394(17) 0.0206(4) Uani 1 1 d .
C9 C 0.07271(18) 0.38202(18) 0.19279(17) 0.0212(4) Uani 1 1 d .
H9 H 0.0986 0.4343 0.1401 0.025 Uiso 1 1 calc R
C10 C 0.16948(17) 0.33334(19) 0.27974(16) 0.0206(4) Uani 1 1 d .
H10 H 0.2597 0.3534 0.2848 0.025 Uiso 1 1 calc R
C11 C 0.13335(17) 0.25496(18) 0.35933(16) 0.0190(4) Uani 1 1 d .
C13 C 0.23281(17) 0.20219(18) 0.45192(17) 0.0206(4) Uani 1 1 d .
H13 H 0.1994 0.1612 0.5079 0.025 Uiso 1 1 calc R
C15 C 0.46064(17) 0.1467(2) 0.55711(17) 0.0238(4) Uani 1 1 d .
C14 C 0.36743(18) 0.2068(2) 0.46439(17) 0.0245(4) Uani 1 1 d .
H14 H 0.4033 0.2505 0.4113 0.029 Uiso 1 1 calc R
C16 C -0.28799(18) 0.1739(2) 0.31932(19) 0.0269(5) Uani 1 1 d .
H16A H -0.2526 0.0929 0.3133 0.040 Uiso 1 1 calc R
H16B H -0.3846 0.1716 0.2984 0.040 Uiso 1 1 calc R
H16C H -0.2613 0.2023 0.3958 0.040 Uiso 1 1 calc R
O5 O 0.47788(12) 0.98395(15) 0.16661(12) 0.0288(4) Uani 1 1 d .
O7 O 0.40594(14) 0.11077(16) 0.64175(13) 0.0316(4) Uani 1 1 d .
O6 O 0.57907(13) 0.13075(16) 0.55436(14) 0.0347(4) Uani 1 1 d .
H4A H 0.465(3) 0.074(3) 0.699(3) 0.067(10) Uiso 1 1 d .
H3A H -0.239(3) 0.384(3) 0.104(3) 0.061(9) Uiso 1 1 d .

loop_
_atom_site_aniso_label
_atom_site_aniso_U_11
_atom_site_aniso_U_22
_atom_site_aniso_U_33
_atom_site_aniso_U_23
_atom_site_aniso_U_13
_atom_site_aniso_U_12
N1 0.0175(7) 0.0251(9) 0.0186(8) 0.0024(7) 0.0007(6) -0.0004(6)
C3 0.0191(8) 0.0158(9) 0.0154(8) 0.0025(7) 0.0032(7) -0.0001(7)
C5 0.0209(8) 0.0277(11) 0.0191(9) -0.0056(8) 0.0026(7) -0.0025(8)
C4 0.0199(8) 0.0231(10) 0.0210(9) -0.0044(8) 0.0040(7) 0.0005(7)
C2 0.0236(9) 0.0282(11) 0.0177(9) -0.0058(8) 0.0019(7) 0.0018(8)
C1 0.0217(8) 0.0352(12) 0.0196(10) -0.0053(9) 0.0046(8) 0.0031(8)
O4 0.0199(6) 0.0353(9) 0.0243(7) 0.0073(6) 0.0008(6) 0.0000(6)
O3 0.0151(6) 0.0351(9) 0.0286(8) 0.0086(7) 0.0029(5) -0.0029(6)
C12 0.0187(8) 0.0201(10) 0.0170(9) -0.0018(7) 0.0034(7) -0.0012(7)
C7 0.0163(7) 0.0200(10) 0.0212(9) -0.0035(8) 0.0049(7) -0.0020(7)
C8 0.0190(8) 0.0222(10) 0.0199(9) -0.0019(8) 0.0021(7) 0.0001(7)
C9 0.0212(8) 0.0236(10) 0.0199(9) 0.0002(8) 0.0071(7) -0.0033(7)
C10 0.0170(7) 0.0229(10) 0.0223(9) -0.0014(8) 0.0044(7) -0.0032(7)
C11 0.0177(7) 0.0204(10) 0.0192(9) -0.0033(8) 0.0045(7) 0.0016(7)
C13 0.0203(8) 0.0215(10) 0.0205(9) -0.0025(8) 0.0055(7) -0.0026(7)
C15 0.0168(8) 0.0301(11) 0.0238(10) -0.0058(9) 0.0027(7) -0.0023(8)
C14 0.0196(8) 0.0311(11) 0.0225(10) -0.0018(9) 0.0034(7) -0.0032(8)
C16 0.0199(8) 0.0296(12) 0.0320(11) 0.0053(9) 0.0071(8) -0.0021(8)
O5 0.0152(6) 0.0447(10) 0.0242(7) 0.0009(7) -0.0018(5) 0.0014(6)
O7 0.0214(7) 0.0480(11) 0.0254(8) 0.0086(7) 0.0048(6) 0.0077(7)
O6 0.0150(6) 0.0550(11) 0.0329(9) -0.0032(8) 0.0021(6) -0.0002(6)

loop_
_atom_type_symbol
_atom_type_description
_atom_type_scat_dispersion_real
_atom_type_scat_dispersion_imag
_atom_type_scat_source
C C 0.0033 0.0016 'International Tables Vol C Tables 4.2.6.8 and 6.1.1.4'
H H 0.0000 0.0000 'International Tables Vol C Tables 4.2.6.8 and 6.1.1.4'
N N 0.0061 0.0033 'International Tables Vol C Tables 4.2.6.8 and 6.1.1.4'
O O 0.0106 0.0060 'International Tables Vol C Tables 4.2.6.8 and 6.1.1.4'

loop_
_geom_angle_atom_site_label_1
_geom_angle_atom_site_label_2
_geom_angle_atom_site_label_3
_geom_angle
_geom_angle_site_symmetry_3
O5 N1 C5 120.41(16) .
O5 N1 C1 119.55(16) .
C5 N1 C1 120.04(16) .
C4 C3 C2 116.17(16) .
C4 C3 C3 121.7(2) 3_575
C2 C3 C3 122.1(2) 3_575
N1 C5 C4 120.85(18) .
C5 C4 C3 121.11(18) .
C1 C2 C3 121.39(18) .
N1 C1 C2 120.40(19) .
C7 O3 C16 118.80(15) .
C7 C12 C11 120.25(18) .
O3 C7 C12 126.38(18) .
O3 C7 C8 113.50(16) .
C12 C7 C8 120.11(16) .
O4 C8 C9 118.45(18) .
O4 C8 C7 122.03(16) .
C9 C8 C7 119.52(17) .
C10 C9 C8 120.39(18) .
C9 C10 C11 120.86(17) .
C10 C11 C12 118.86(17) .
C10 C11 C13 122.20(16) .
C12 C11 C13 118.94(17) .
C14 C13 C11 126.67(19) .
O6 C15 O7 123.42(19) .
O6 C15 C14 121.8(2) .
O7 C15 C14 114.74(16) .
C13 C14 C15 123.45(19) .

loop_
_geom_bond_atom_site_label_1
_geom_bond_atom_site_label_2
_geom_bond_distance
_geom_bond_site_symmetry_2
N1 O5 1.3230(18) .
N1 C5 1.341(3) .
N1 C1 1.350(2) .
C3 C4 1.390(3) .
C3 C2 1.394(3) .
C3 C3 1.486(3) 3_575
C5 C4 1.382(2) .
C2 C1 1.379(2) .
O4 C8 1.357(2) .
O3 C7 1.370(2) .
O3 C16 1.422(2) .
C12 C7 1.388(2) .
C12 C11 1.410(2) .
C7 C8 1.402(3) .
C8 C9 1.387(2) .
C9 C10 1.387(3) .
C10 C11 1.389(3) .
C11 C13 1.462(3) .
C13 C14 1.343(2) .
C15 O6 1.220(2) .
C15 O7 1.318(3) .
C15 C14 1.464(3) .
